data_7234880
loop_
_publ_author_name
'Kumar, Girijesh'
'Rani, Pooja'
'Sharma, Anjali'
'Husain, Ahmad'
'Kumar, Gulshan'
'Kaur, Harpreet'
'Bhasin, K.k'

_publ_section_title
;
 Selective recognition of Fe3+ and CrO42- ions using Zn(II) metallacycle
 and Cd(II) coordination polymer and their heterogeneous catalytic
 application
;
_journal_name_full CrystEngComm
_journal_paper_doi 10.1039/C9CE01357A
_journal_year 2019
_chemical_formula_moiety 'C48 H56 N14 O14 Zn2, N2 O6'
_chemical_formula_sum 'C48 H56 N16 O20 Zn2'
_chemical_formula_weight 1307.82
_space_group_crystal_system triclinic
_space_group_IT_number 2
_space_group_name_Hall '-P 1'
_space_group_name_H-M_alt 'P -1'
_symmetry_space_group_name_Hall '-P 1'
_symmetry_space_group_name_H-M 'P -1'
_atom_sites_solution_hydrogens geom
_atom_sites_solution_primary direct
_audit_creation_date 2019-10-07
_audit_creation_method
;
Olex2 1.3-alpha
(compiled 2019.10.03 svn.r3662 for OlexSys, GUI svn.r5948)
;
_audit_update_record
;
2019-10-23 deposited with the CCDC.    2019-10-28 downloaded from the CCDC.
;
_cell_angle_alpha 93.775(3)
_cell_angle_beta 102.159(2)
_cell_angle_gamma 112.230(3)
_cell_formula_units_Z 1
_cell_length_a 9.3608(3)
_cell_length_b 9.9545(4)
_cell_length_c 17.4674(5)
_cell_measurement_reflns_used 12715
_cell_measurement_temperature 298
_cell_measurement_theta_max 27.1730
_cell_measurement_theta_min 3.3270
_cell_volume 1453.70(9)
_computing_cell_refinement 'CrysAlisPro 1.171.39.46 (Rigaku OD, 2018)'
_computing_data_collection 'CrysAlisPro 1.171.39.46 (Rigaku OD, 2018)'
_computing_data_reduction 'CrysAlisPro 1.171.39.46 (Rigaku OD, 2018)'
_computing_molecular_graphics 'Olex2 1.3-alpha (Dolomanov et al., 2009)'
_computing_publication_material 'Olex2 1.3-alpha (Dolomanov et al., 2009)'
_computing_structure_refinement 'ShelXL 2018/3 (Sheldrick, 2015)'
_computing_structure_solution 'ShelXS n/a (Sheldrick, 2008)'
_diffrn_ambient_temperature 298
_diffrn_detector 'CCD plate'
_diffrn_detector_type HyPix3000
_diffrn_measured_fraction_theta_full 0.997
_diffrn_measured_fraction_theta_max 0.997
_diffrn_measurement_details
;
List of Runs (angles in degrees, time in seconds):

  # Type    Start    End  Width  t~exp~   \w     \q     \k     \f   Frames
#--------------------------------------------------------------------------
  1  \w    -45.00 -19.00   0.50    7.00    --   -9.95 110.00 152.00   52
  2  \w     -9.00  50.00   0.50    7.00    --   10.22-110.00  57.00  118
  3  \w    -73.00   3.00   0.50    7.00    --   -9.95 -57.00  60.00  152
  4  \w    -52.00 -13.00   0.50    7.00    --   -9.95 125.00-150.00   78
  5  \w    -35.00  -8.00   0.50    7.00    --   10.22 120.00 116.64   54
  6  \w    -54.00 -29.00   0.50    7.00    --   10.22 -77.00-150.00   50
  7  \w    -19.00  22.00   0.50    7.00    --   10.22 -77.00-150.00   82
  8  \w    -19.00   6.00   0.50    7.00    --   10.22 -99.00  90.00   50
  9  \w    -30.00  -5.00   0.50    7.00    --   10.22 121.00 -98.95   50
 10  \w     11.00  37.00   0.50    7.00    --   10.22 -99.00  90.00   52
 11  \w    -51.00  24.00   0.50    7.00    --   10.22 -38.00 120.00  150
 12  \w    -24.00   1.00   0.50    7.00    --   10.22 121.00 156.61   50
 13  \w    -14.00  75.00   0.50    7.00    --   10.22  77.00 -30.00  178
 14  \w    -60.00  21.00   0.50    7.00    --   10.22 -19.00-180.00  162
 15  \w    -54.00  13.00   0.50    7.00    --   10.22 -38.00 -90.00  134
;
_diffrn_measurement_device 'four-circle diffractometer'
_diffrn_measurement_device_type 'SuperNova, Single source at offset/far, HyPix3000'
_diffrn_measurement_method '\w scans'
_diffrn_orient_matrix_type 'CrysAlisPro convention (1999,Acta A55,543-557)'
_diffrn_orient_matrix_UB_11 -0.0000366000
_diffrn_orient_matrix_UB_12 -0.0673606000
_diffrn_orient_matrix_UB_13 0.0109691000
_diffrn_orient_matrix_UB_21 -0.0043454000
_diffrn_orient_matrix_UB_22 -0.0253179000
_diffrn_orient_matrix_UB_23 -0.0396878000
_diffrn_orient_matrix_UB_31 0.0845446000
_diffrn_orient_matrix_UB_32 0.0300684000
_diffrn_orient_matrix_UB_33 0.0087116000
_diffrn_radiation_monochromator mirror
_diffrn_radiation_probe x-ray
_diffrn_radiation_type 'Mo K\a'
_diffrn_radiation_wavelength 0.71073
_diffrn_reflns_av_R_equivalents 0.0513
_diffrn_reflns_av_unetI/netI 0.0496
_diffrn_reflns_Laue_measured_fraction_full 0.997
_diffrn_reflns_Laue_measured_fraction_max 0.997
_diffrn_reflns_limit_h_max 11
_diffrn_reflns_limit_h_min -11
_diffrn_reflns_limit_k_max 12
_diffrn_reflns_limit_k_min -11
_diffrn_reflns_limit_l_max 21
_diffrn_reflns_limit_l_min -21
_diffrn_reflns_number 18354
_diffrn_reflns_point_group_measured_fraction_full 0.997
_diffrn_reflns_point_group_measured_fraction_max 0.997
_diffrn_reflns_theta_full 25.000
_diffrn_reflns_theta_max 25.996
_diffrn_reflns_theta_min 3.337
_diffrn_source 'micro-focus sealed X-ray tube'
_diffrn_source_type 'SuperNova (Mo) X-ray Source'
_exptl_absorpt_coefficient_mu 0.913
_exptl_absorpt_correction_T_max 1.00000
_exptl_absorpt_correction_T_min 0.76001
_exptl_absorpt_correction_type multi-scan
_exptl_absorpt_process_details
;
CrysAlisPro 1.171.39.46 (Rigaku Oxford Diffraction, 2018)
Empirical absorption correction using spherical harmonics,
 implemented in SCALE3 ABSPACK scaling algorithm.
;
_exptl_crystal_colour colourless
_exptl_crystal_colour_primary colourless
_exptl_crystal_density_diffrn 1.494
_exptl_crystal_description block
_exptl_crystal_F_000 676
_exptl_crystal_size_max 0.2
_exptl_crystal_size_mid 0.15
_exptl_crystal_size_min 0.12
_refine_diff_density_max 0.423
_refine_diff_density_min -0.356
_refine_diff_density_rms 0.056
_refine_ls_extinction_method none
_refine_ls_goodness_of_fit_ref 1.075
_refine_ls_hydrogen_treatment constr
_refine_ls_matrix_type full
_refine_ls_number_parameters 392
_refine_ls_number_reflns 5702
_refine_ls_number_restraints 0
_refine_ls_restrained_S_all 1.075
_refine_ls_R_factor_all 0.0583
_refine_ls_R_factor_gt 0.0433
_refine_ls_shift/su_max 0.001
_refine_ls_shift/su_mean 0.000
_refine_ls_structure_factor_coef Fsqd
_refine_ls_weighting_details 'w=1/[\s^2^(Fo^2^)+(0.0584P)^2^] where P=(Fo^2^+2Fc^2^)/3'
_refine_ls_weighting_scheme calc
_refine_ls_wR_factor_gt 0.1082
_refine_ls_wR_factor_ref 0.1143
_reflns_Friedel_coverage 0.000
_reflns_number_gt 4422
_reflns_number_total 5702
_reflns_threshold_expression 'I > 2\s(I)'
_cod_data_source_file c9ce01357a2.cif
_cod_data_source_block 1
_cod_database_code 7234880
_shelx_shelxl_version_number 2018/3
_chemical_oxdiff_formula 'Zn C H N O'
_shelx_space_group_comment
;
The symmetry employed for this shelxl refinement is uniquely defined
by the following loop, which should always be used as a source of
symmetry information in preference to the above space-group names.
They are only intended as comments.
;
_shelx_estimated_absorpt_t_max 0.898
_shelx_estimated_absorpt_t_min 0.838
_reflns_odcompleteness_completeness 99.71
_reflns_odcompleteness_iscentric 1
_reflns_odcompleteness_theta 26.32
_olex2_refinement_description
;
1. Fixed Uiso
 At 1.2 times of:
  All C(H) groups, All N(H) groups
 At 1.5 times of:
  All C(H,H,H) groups
2.a Aromatic/amide H refined with riding coordinates:
 N2(H2), N3(H3), C1(H1), C2(H2A), C3(H3A), C5(H5), C8(H8), C9(H9), C11(H11),
 C12(H12), C15(H15), C16(H16), C17(H17), C18(H18), C21(H21), C22(H22)
2.b Idealised Me refined as rotating group:
 C19(H19A,H19B,H19C), C20(H20A,H20B,H20C), C23(H23A,H23B,H23C), C24(H24A,H24B,
 H24C)
;
_olex2_submission_special_instructions 'No special instructions were received'
_oxdiff_exptl_absorpt_empirical_details
;
Empirical correction (ABSPACK) includes:
- Absorption correction using spherical harmonics
- Frame scaling
;
_oxdiff_exptl_absorpt_empirical_full_max 1.427
_oxdiff_exptl_absorpt_empirical_full_min 0.753

loop_
_space_group_symop_operation_xyz
'x, y, z'
'-x, -y, -z'

loop_
_atom_site_label
_atom_site_type_symbol
_atom_site_fract_x
_atom_site_fract_y
_atom_site_fract_z
_atom_site_U_iso_or_equiv
_atom_site_adp_type
_atom_site_occupancy
_atom_site_site_symmetry_order
_atom_site_calc_flag
_atom_site_refinement_flags_posn
_atom_site_refinement_flags_adp
Zn1 Zn 0.77817(3) 0.87421(3) 0.12842(2) 0.04271(13) Uani 1 1 d . .
O1 O 0.2005(4) 0.4416(2) 0.69906(14) 0.1126(10) Uani 1 1 d . .
O2 O 0.2258(3) 0.3819(2) 0.30260(13) 0.0796(7) Uani 1 1 d . .
O3 O 0.6666(2) 0.8745(2) 0.00932(10) 0.0566(5) Uani 1 1 d . .
O4 O 0.8128(2) 0.6684(2) 0.08819(11) 0.0637(5) Uani 1 1 d . .
O5 O 0.9873(2) 0.8782(2) 0.08307(13) 0.0685(6) Uani 1 1 d . .
O6 O 1.0211(2) 0.6807(2) 0.05094(12) 0.0665(6) Uani 1 1 d . .
O7 O 0.9130(2) 0.9024(2) 0.24281(10) 0.0542(5) Uani 1 1 d . .
N1 N 0.1821(2) 0.9056(2) 0.84891(11) 0.0408(5) Uani 1 1 d . .
N2 N 0.2344(3) 0.6782(2) 0.69420(12) 0.0512(6) Uani 1 1 d . .
H2 H 0.257295 0.746320 0.665355 0.061 Uiso 1 1 calc R U
N3 N 0.4140(2) 0.6128(2) 0.32208(12) 0.0469(5) Uani 1 1 d . .
H3 H 0.481319 0.686273 0.357320 0.056 Uiso 1 1 calc R U
N4 N 0.5671(2) 0.7372(2) 0.15231(11) 0.0408(5) Uani 1 1 d . .
N5 N 0.6540(2) 0.8823(2) -0.12043(12) 0.0486(5) Uani 1 1 d . .
N6 N 0.9423(3) 0.7406(3) 0.07343(12) 0.0506(5) Uani 1 1 d . .
N7 N 1.0995(3) 0.8929(3) 0.34349(14) 0.0571(6) Uani 1 1 d . .
C1 C 0.1564(3) 0.8163(3) 0.90374(14) 0.0454(6) Uani 1 1 d . .
H1 H 0.138787 0.849306 0.950507 0.055 Uiso 1 1 calc R U
C2 C 0.1554(3) 0.6783(3) 0.89279(15) 0.0510(7) Uani 1 1 d . .
H2A H 0.136113 0.619139 0.931704 0.061 Uiso 1 1 calc R U
C3 C 0.1828(3) 0.6264(3) 0.82454(15) 0.0490(6) Uani 1 1 d . .
H3A H 0.185867 0.534205 0.817569 0.059 Uiso 1 1 calc R U
C4 C 0.2057(3) 0.7158(3) 0.76631(14) 0.0411(6) Uani 1 1 d . .
C5 C 0.2021(3) 0.8528(3) 0.78143(14) 0.0434(6) Uani 1 1 d . .
H5 H 0.214338 0.911732 0.742093 0.052 Uiso 1 1 calc R U
C6 C 0.2306(4) 0.5481(3) 0.66445(17) 0.0627(8) Uani 1 1 d . .
C7 C 0.2627(3) 0.5391(3) 0.58437(16) 0.0536(7) Uani 1 1 d . .
C8 C 0.1723(5) 0.4129(3) 0.5298(2) 0.0903(12) Uani 1 1 d . .
H8 H 0.096813 0.333734 0.544294 0.108 Uiso 1 1 calc R U
C9 C 0.1922(4) 0.4026(3) 0.45456(19) 0.0795(10) Uani 1 1 d . .
H9 H 0.127646 0.317639 0.418189 0.095 Uiso 1 1 calc R U
C10 C 0.3060(3) 0.5157(3) 0.43183(15) 0.0456(6) Uani 1 1 d . .
C11 C 0.4012(3) 0.6398(3) 0.48766(15) 0.0482(6) Uani 1 1 d . .
H11 H 0.482452 0.715824 0.474479 0.058 Uiso 1 1 calc R U
C12 C 0.3773(3) 0.6523(3) 0.56268(15) 0.0514(7) Uani 1 1 d . .
H12 H 0.439480 0.738141 0.598764 0.062 Uiso 1 1 calc R U
C13 C 0.3129(3) 0.4966(3) 0.34751(16) 0.0488(6) Uani 1 1 d . .
C14 C 0.4165(3) 0.6216(3) 0.24208(14) 0.0402(6) Uani 1 1 d . .
C15 C 0.2841(3) 0.5459(3) 0.17917(15) 0.0504(7) Uani 1 1 d . .
H15 H 0.188027 0.483634 0.187875 0.060 Uiso 1 1 calc R U
C16 C 0.2987(3) 0.5653(3) 0.10366(16) 0.0550(7) Uani 1 1 d . .
H16 H 0.212454 0.513714 0.060394 0.066 Uiso 1 1 calc R U
C17 C 0.4393(3) 0.6600(3) 0.09177(15) 0.0493(6) Uani 1 1 d . .
H17 H 0.446750 0.671279 0.040141 0.059 Uiso 1 1 calc R U
C18 C 0.5547(3) 0.7151(3) 0.22544(14) 0.0399(6) Uani 1 1 d . .
H18 H 0.643896 0.765268 0.267549 0.048 Uiso 1 1 calc R U
C19 C 0.6066(4) 1.0037(4) -0.12125(18) 0.0718(9) Uani 1 1 d . .
H19A H 0.545748 0.999963 -0.082910 0.108 Uiso 1 1 calc R U
H19B H 0.542434 0.997883 -0.173096 0.108 Uiso 1 1 calc R U
H19C H 0.699778 1.094395 -0.108287 0.108 Uiso 1 1 calc R U
C20 C 0.6852(5) 0.8294(4) -0.19223(18) 0.0879(11) Uani 1 1 d . .
H20A H 0.728256 0.757000 -0.181568 0.132 Uiso 1 1 calc R U
H20B H 0.760596 0.910164 -0.209162 0.132 Uiso 1 1 calc R U
H20C H 0.587514 0.786104 -0.233283 0.132 Uiso 1 1 calc R U
C21 C 0.6848(3) 0.8320(3) -0.05532(17) 0.0590(7) Uani 1 1 d . .
H21 H 0.723512 0.758726 -0.056833 0.071 Uiso 1 1 calc R U
C22 C 1.0041(3) 0.8480(3) 0.27389(17) 0.0547(7) Uani 1 1 d . .
H22 H 1.003752 0.766684 0.244250 0.066 Uiso 1 1 calc R U
C23 C 1.1991(5) 0.8186(6) 0.3775(3) 0.1168(16) Uani 1 1 d . .
H23A H 1.171387 0.785053 0.424778 0.175 Uiso 1 1 calc R U
H23B H 1.309239 0.885746 0.390395 0.175 Uiso 1 1 calc R U
H23C H 1.182312 0.736056 0.339807 0.175 Uiso 1 1 calc R U
C24 C 1.1064(6) 1.0168(5) 0.3920(2) 0.145(2) Uani 1 1 d . .
H24A H 1.066406 1.075086 0.359253 0.218 Uiso 1 1 calc R U
H24B H 1.214934 1.075032 0.420720 0.218 Uiso 1 1 calc R U
H24C H 1.042342 0.983941 0.428847 0.218 Uiso 1 1 calc R U
O8 O 0.2080(2) 0.8847(2) 0.58620(12) 0.0706(6) Uani 1 1 d . .
O9 O 0.3312(3) 1.1153(2) 0.58312(12) 0.0888(8) Uani 1 1 d . .
O10 O 0.4401(3) 1.0067(2) 0.66394(14) 0.0800(6) Uani 1 1 d . .
N8 N 0.3280(3) 1.0017(3) 0.61030(14) 0.0590(6) Uani 1 1 d . .

loop_
_atom_site_aniso_label
_atom_site_aniso_U_11
_atom_site_aniso_U_22
_atom_site_aniso_U_33
_atom_site_aniso_U_23
_atom_site_aniso_U_13
_atom_site_aniso_U_12
Zn1 0.0517(2) 0.0485(2) 0.0347(2) 0.00815(14) 0.01549(14) 0.02480(15)
O1 0.236(3) 0.0550(15) 0.0894(18) 0.0375(13) 0.106(2) 0.0663(18)
O2 0.1136(17) 0.0460(12) 0.0601(13) -0.0048(10) 0.0414(12) 0.0033(12)
O3 0.0759(12) 0.0653(13) 0.0328(10) 0.0066(9) 0.0142(9) 0.0329(10)
O4 0.0631(12) 0.0757(14) 0.0656(14) 0.0220(11) 0.0336(10) 0.0316(11)
O5 0.0729(13) 0.0532(13) 0.0782(15) 0.0007(11) 0.0153(11) 0.0279(11)
O6 0.0713(13) 0.0744(14) 0.0737(14) 0.0067(11) 0.0348(11) 0.0431(11)
O7 0.0594(11) 0.0624(12) 0.0450(11) 0.0097(9) 0.0035(8) 0.0339(10)
N1 0.0506(12) 0.0488(13) 0.0299(11) 0.0115(9) 0.0153(9) 0.0240(10)
N2 0.0839(15) 0.0420(13) 0.0425(13) 0.0165(10) 0.0343(11) 0.0300(11)
N3 0.0503(12) 0.0476(13) 0.0374(12) 0.0036(10) 0.0158(10) 0.0120(10)
N4 0.0476(11) 0.0488(13) 0.0297(11) 0.0052(9) 0.0107(9) 0.0231(10)
N5 0.0569(13) 0.0561(14) 0.0293(12) 0.0064(10) 0.0090(10) 0.0203(11)
N6 0.0569(14) 0.0657(17) 0.0374(13) 0.0052(11) 0.0146(10) 0.0328(13)
N7 0.0514(13) 0.0701(16) 0.0517(15) 0.0156(13) 0.0042(11) 0.0304(12)
C1 0.0545(15) 0.0478(16) 0.0335(14) 0.0077(12) 0.0177(11) 0.0165(12)
C2 0.0677(17) 0.0453(16) 0.0375(15) 0.0150(12) 0.0209(13) 0.0149(13)
C3 0.0659(16) 0.0398(15) 0.0427(16) 0.0104(12) 0.0195(13) 0.0192(12)
C4 0.0507(14) 0.0445(15) 0.0316(13) 0.0102(11) 0.0162(11) 0.0195(12)
C5 0.0576(15) 0.0457(15) 0.0363(14) 0.0164(12) 0.0199(12) 0.0252(12)
C6 0.107(2) 0.0434(17) 0.0543(18) 0.0176(14) 0.0463(17) 0.0325(16)
C7 0.0868(19) 0.0407(16) 0.0499(17) 0.0143(13) 0.0367(15) 0.0323(15)
C8 0.150(3) 0.0368(17) 0.084(2) 0.0071(17) 0.081(2) 0.0108(19)
C9 0.121(3) 0.0377(17) 0.069(2) -0.0063(15) 0.057(2) 0.0056(17)
C10 0.0604(15) 0.0387(14) 0.0470(16) 0.0079(12) 0.0253(13) 0.0237(12)
C11 0.0528(15) 0.0530(17) 0.0395(15) 0.0081(13) 0.0198(12) 0.0177(13)
C12 0.0591(16) 0.0517(17) 0.0427(16) 0.0044(13) 0.0151(12) 0.0207(13)
C13 0.0609(16) 0.0436(16) 0.0465(16) 0.0052(13) 0.0247(13) 0.0205(13)
C14 0.0469(14) 0.0435(14) 0.0344(14) 0.0052(11) 0.0132(11) 0.0213(11)
C15 0.0459(14) 0.0521(16) 0.0460(17) 0.0080(13) 0.0087(12) 0.0135(12)
C16 0.0518(16) 0.0581(18) 0.0411(17) 0.0040(13) 0.0001(12) 0.0139(13)
C17 0.0566(16) 0.0578(17) 0.0313(14) 0.0036(12) 0.0052(12) 0.0243(14)
C18 0.0434(13) 0.0447(14) 0.0323(14) 0.0004(11) 0.0084(10) 0.0197(11)
C19 0.0702(19) 0.083(2) 0.065(2) 0.0158(17) 0.0026(15) 0.0399(18)
C20 0.115(3) 0.109(3) 0.0432(19) 0.0008(18) 0.0251(18) 0.048(2)
C21 0.0739(19) 0.0566(18) 0.0490(18) 0.0059(15) 0.0127(15) 0.0310(15)
C22 0.0637(17) 0.0586(18) 0.0507(18) 0.0160(14) 0.0218(15) 0.0290(15)
C23 0.105(3) 0.184(5) 0.107(3) 0.051(3) 0.017(2) 0.108(3)
C24 0.197(5) 0.135(4) 0.088(3) -0.045(3) -0.058(3) 0.109(4)
O8 0.0823(14) 0.0439(12) 0.0636(14) 0.0101(10) 0.0101(11) 0.0056(11)
O9 0.1246(19) 0.0492(13) 0.0568(14) 0.0195(11) 0.0033(12) 0.0049(12)
O10 0.0786(14) 0.0805(16) 0.0720(16) 0.0101(12) 0.0080(12) 0.0286(12)
N8 0.0858(18) 0.0498(16) 0.0377(14) 0.0107(12) 0.0219(13) 0.0193(14)

loop_
_atom_type_symbol
_atom_type_description
_atom_type_scat_dispersion_real
_atom_type_scat_dispersion_imag
_atom_type_scat_source
C C 0.0033 0.0016 'International Tables Vol C Tables 4.2.6.8 and 6.1.1.4'
H H 0.0000 0.0000 'International Tables Vol C Tables 4.2.6.8 and 6.1.1.4'
N N 0.0061 0.0033 'International Tables Vol C Tables 4.2.6.8 and 6.1.1.4'
O O 0.0106 0.0060 'International Tables Vol C Tables 4.2.6.8 and 6.1.1.4'
Zn Zn 0.2839 1.4301 'International Tables Vol C Tables 4.2.6.8 and 6.1.1.4'

loop_
_geom_angle_atom_site_label_1
_geom_angle_atom_site_label_2
_geom_angle_atom_site_label_3
_geom_angle
_geom_angle_site_symmetry_1
_geom_angle_site_symmetry_3
O3 Zn1 O4 89.81(7) . .
O3 Zn1 O5 86.32(7) . .
O5 Zn1 O4 56.12(7) . .
O7 Zn1 O3 171.56(7) . .
O7 Zn1 O4 93.57(7) . .
O7 Zn1 O5 89.15(7) . .
O7 Zn1 N1 86.90(7) . 2_676
O7 Zn1 N4 93.88(7) . .
N1 Zn1 O3 87.28(7) 2_676 .
N1 Zn1 O4 159.91(8) 2_676 .
N1 Zn1 O5 103.83(8) 2_676 .
N1 Zn1 N4 112.06(8) 2_676 .
N4 Zn1 O3 93.96(7) . .
N4 Zn1 O4 87.97(7) . .
N4 Zn1 O5 144.09(8) . .
C21 O3 Zn1 131.97(18) . .
N6 O4 Zn1 93.03(15) . .
N6 O5 Zn1 94.13(15) . .
C22 O7 Zn1 133.19(19) . .
C1 N1 Zn1 122.56(16) . 2_676
C5 N1 Zn1 119.59(16) . 2_676
C5 N1 C1 117.3(2) . .
C4 N2 H2 116.1 . .
C6 N2 H2 116.1 . .
C6 N2 C4 127.8(2) . .
C13 N3 H3 117.6 . .
C13 N3 C14 124.7(2) . .
C14 N3 H3 117.6 . .
C17 N4 Zn1 119.39(16) . .
C18 N4 Zn1 122.81(15) . .
C18 N4 C17 117.7(2) . .
C19 N5 C20 118.2(2) . .
C21 N5 C19 120.7(2) . .
C21 N5 C20 120.6(3) . .
O4 N6 O5 116.7(2) . .
O6 N6 O4 121.5(2) . .
O6 N6 O5 121.9(2) . .
C22 N7 C23 122.7(3) . .
C22 N7 C24 120.0(3) . .
C24 N7 C23 117.2(3) . .
N1 C1 H1 119.0 . .
N1 C1 C2 122.1(2) . .
C2 C1 H1 119.0 . .
C1 C2 H2A 119.7 . .
C1 C2 C3 120.5(2) . .
C3 C2 H2A 119.7 . .
C2 C3 H3A 120.9 . .
C2 C3 C4 118.2(2) . .
C4 C3 H3A 120.9 . .
C3 C4 N2 124.7(2) . .
C5 C4 N2 117.7(2) . .
C5 C4 C3 117.6(2) . .
N1 C5 C4 124.2(2) . .
N1 C5 H5 117.9 . .
C4 C5 H5 117.9 . .
O1 C6 N2 123.3(3) . .
O1 C6 C7 120.9(2) . .
N2 C6 C7 115.8(2) . .
C8 C7 C6 118.9(3) . .
C12 C7 C6 122.5(3) . .
C12 C7 C8 118.6(3) . .
C7 C8 H8 119.6 . .
C9 C8 C7 120.9(3) . .
C9 C8 H8 119.6 . .
C8 C9 H9 119.4 . .
C8 C9 C10 121.1(3) . .
C10 C9 H9 119.4 . .
C9 C10 C11 118.0(2) . .
C9 C10 C13 116.9(2) . .
C11 C10 C13 125.1(2) . .
C10 C11 H11 119.6 . .
C12 C11 C10 120.9(2) . .
C12 C11 H11 119.6 . .
C7 C12 C11 120.5(3) . .
C7 C12 H12 119.8 . .
C11 C12 H12 119.8 . .
O2 C13 N3 121.7(2) . .
O2 C13 C10 120.6(2) . .
N3 C13 C10 117.7(2) . .
C15 C14 N3 123.1(2) . .
C18 C14 N3 118.7(2) . .
C18 C14 C15 118.1(2) . .
C14 C15 H15 120.9 . .
C16 C15 C14 118.2(2) . .
C16 C15 H15 120.9 . .
C15 C16 H16 119.8 . .
C17 C16 C15 120.3(2) . .
C17 C16 H16 119.8 . .
N4 C17 C16 122.1(2) . .
N4 C17 H17 119.0 . .
C16 C17 H17 119.0 . .
N4 C18 C14 123.5(2) . .
N4 C18 H18 118.3 . .
C14 C18 H18 118.3 . .
N5 C19 H19A 109.5 . .
N5 C19 H19B 109.5 . .
N5 C19 H19C 109.5 . .
H19A C19 H19B 109.5 . .
H19A C19 H19C 109.5 . .
H19B C19 H19C 109.5 . .
N5 C20 H20A 109.5 . .
N5 C20 H20B 109.5 . .
N5 C20 H20C 109.5 . .
H20A C20 H20B 109.5 . .
H20A C20 H20C 109.5 . .
H20B C20 H20C 109.5 . .
O3 C21 N5 124.8(3) . .
O3 C21 H21 117.6 . .
N5 C21 H21 117.6 . .
O7 C22 N7 125.9(3) . .
O7 C22 H22 117.0 . .
N7 C22 H22 117.0 . .
N7 C23 H23A 109.5 . .
N7 C23 H23B 109.5 . .
N7 C23 H23C 109.5 . .
H23A C23 H23B 109.5 . .
H23A C23 H23C 109.5 . .
H23B C23 H23C 109.5 . .
N7 C24 H24A 109.5 . .
N7 C24 H24B 109.5 . .
N7 C24 H24C 109.5 . .
H24A C24 H24B 109.5 . .
H24A C24 H24C 109.5 . .
H24B C24 H24C 109.5 . .
O8 N8 O9 119.9(3) . .
O10 N8 O8 119.7(3) . .
O10 N8 O9 120.2(3) . .

loop_
_geom_bond_atom_site_label_1
_geom_bond_atom_site_label_2
_geom_bond_distance
_geom_bond_site_symmetry_2
Zn1 O3 2.1228(17) .
Zn1 O4 2.281(2) .
Zn1 O5 2.250(2) .
Zn1 O7 2.0641(17) .
Zn1 N1 2.076(2) 2_676
Zn1 N4 2.0789(19) .
O1 C6 1.224(3) .
O2 C13 1.222(3) .
O3 C21 1.247(3) .
O4 N6 1.245(3) .
O5 N6 1.259(3) .
O6 N6 1.215(3) .
O7 C22 1.228(3) .
N1 C1 1.346(3) .
N1 C5 1.336(3) .
N2 H2 0.8600 .
N2 C4 1.399(3) .
N2 C6 1.348(3) .
N3 H3 0.8600 .
N3 C13 1.359(3) .
N3 C14 1.410(3) .
N4 C17 1.343(3) .
N4 C18 1.332(3) .
N5 C19 1.436(4) .
N5 C20 1.456(3) .
N5 C21 1.294(3) .
N7 C22 1.283(3) .
N7 C23 1.454(4) .
N7 C24 1.422(4) .
C1 H1 0.9300 .
C1 C2 1.371(3) .
C2 H2A 0.9300 .
C2 C3 1.379(3) .
C3 H3A 0.9300 .
C3 C4 1.393(3) .
C4 C5 1.386(3) .
C5 H5 0.9300 .
C6 C7 1.495(4) .
C7 C8 1.379(4) .
C7 C12 1.370(4) .
C8 H8 0.9300 .
C8 C9 1.368(4) .
C9 H9 0.9300 .
C9 C10 1.375(4) .
C10 C11 1.383(3) .
C10 C13 1.491(3) .
C11 H11 0.9300 .
C11 C12 1.381(3) .
C12 H12 0.9300 .
C14 C15 1.386(3) .
C14 C18 1.381(3) .
C15 H15 0.9300 .
C15 C16 1.373(3) .
C16 H16 0.9300 .
C16 C17 1.366(4) .
C17 H17 0.9300 .
C18 H18 0.9300 .
C19 H19A 0.9600 .
C19 H19B 0.9600 .
C19 H19C 0.9600 .
C20 H20A 0.9600 .
C20 H20B 0.9600 .
C20 H20C 0.9600 .
C21 H21 0.9300 .
C22 H22 0.9300 .
C23 H23A 0.9600 .
C23 H23B 0.9600 .
C23 H23C 0.9600 .
C24 H24A 0.9600 .
C24 H24B 0.9600 .
C24 H24C 0.9600 .
O8 N8 1.242(3) .
O9 N8 1.248(3) .
O10 N8 1.234(3) .

loop_
_geom_hbond_atom_site_label_D
_geom_hbond_atom_site_label_H
_geom_hbond_atom_site_label_A
_geom_hbond_distance_DH
_geom_hbond_distance_HA
_geom_hbond_distance_DA
_geom_hbond_angle_DHA
_geom_hbond_site_symmetry_A
_geom_hbond_publ_flag
N2 H2 O8 0.86 2.12 2.923(3) 155.6 . yes
N2 H2 O10 0.86 2.51 3.251(3) 144.4 . yes
N2 H2 N8 0.86 2.67 3.509(3) 164.5 . yes
N3 H3 O9 0.86 2.10 2.936(3) 164.5 2_676 yes
C1 H1 O6 0.93 2.63 3.252(3) 124.9 1_456 yes
C3 H3A O1 0.93 2.26 2.840(3) 119.7 . yes
C5 H5 O7 0.93 2.58 3.035(3) 110.7 2_676 yes
C15 H15 O2 0.93 2.33 2.810(3) 112.1 . yes
C16 H16 O6 0.93 2.61 3.525(3) 167.6 2_665 yes
C17 H17 O3 0.93 2.46 3.069(3) 122.7 . yes
C18 H18 O7 0.93 2.52 3.096(3) 120.7 . yes
C19 H19C O6 0.96 2.65 3.596(4) 168.8 2_775 yes
C20 H20A O2 0.96 2.65 3.209(4) 117.7 2_665 yes
C23 H23B O10 0.96 2.59 3.422(5) 144.7 2_776 yes

loop_
_geom_torsion_atom_site_label_1
_geom_torsion_atom_site_label_2
_geom_torsion_atom_site_label_3
_geom_torsion_atom_site_label_4
_geom_torsion
_geom_torsion_site_symmetry_1
Zn1 O3 C21 N5 -154.3(2) .
Zn1 O4 N6 O5 -2.6(2) .
Zn1 O4 N6 O6 177.4(2) .
Zn1 O5 N6 O4 2.6(2) .
Zn1 O5 N6 O6 -177.3(2) .
Zn1 O7 C22 N7 168.3(2) .
Zn1 N1 C1 C2 -169.48(18) 2_676
Zn1 N1 C5 C4 168.48(19) 2_676
Zn1 N4 C17 C16 178.2(2) .
Zn1 N4 C18 C14 -178.29(17) .
O1 C6 C7 C8 39.9(5) .
O1 C6 C7 C12 -141.0(3) .
N1 C1 C2 C3 0.7(4) .
N2 C4 C5 N1 -177.3(2) .
N2 C6 C7 C8 -139.0(3) .
N2 C6 C7 C12 40.1(4) .
N3 C14 C15 C16 178.4(2) .
N3 C14 C18 N4 -176.4(2) .
C1 N1 C5 C4 -3.3(3) .
C1 C2 C3 C4 -2.2(4) .
C2 C3 C4 N2 -180.0(2) .
C2 C3 C4 C5 1.1(4) .
C3 C4 C5 N1 1.8(4) .
C4 N2 C6 O1 -0.3(5) .
C4 N2 C6 C7 178.5(2) .
C5 N1 C1 C2 2.0(3) .
C6 N2 C4 C3 6.8(4) .
C6 N2 C4 C5 -174.3(3) .
C6 C7 C8 C9 176.8(3) .
C6 C7 C12 C11 -179.1(3) .
C7 C8 C9 C10 2.0(6) .
C8 C7 C12 C11 0.1(4) .
C8 C9 C10 C11 0.7(5) .
C8 C9 C10 C13 -177.2(3) .
C9 C10 C11 C12 -3.1(4) .
C9 C10 C13 O2 -3.5(4) .
C9 C10 C13 N3 173.8(3) .
C10 C11 C12 C7 2.7(4) .
C11 C10 C13 O2 178.7(3) .
C11 C10 C13 N3 -3.9(4) .
C12 C7 C8 C9 -2.4(5) .
C13 N3 C14 C15 26.2(4) .
C13 N3 C14 C18 -157.0(2) .
C13 C10 C11 C12 174.6(2) .
C14 N3 C13 O2 8.0(4) .
C14 N3 C13 C10 -169.3(2) .
C14 C15 C16 C17 -1.7(4) .
C15 C14 C18 N4 0.6(4) .
C15 C16 C17 N4 -0.2(4) .
C17 N4 C18 C14 -2.4(3) .
C18 N4 C17 C16 2.2(4) .
C18 C14 C15 C16 1.5(4) .
C19 N5 C21 O3 5.2(4) .
C20 N5 C21 O3 177.6(3) .
C23 N7 C22 O7 177.3(3) .
C24 N7 C22 O7 -0.1(5) .
